data_1528584
loop_
_publ_author_name
'Horn, J.'

_publ_section_title
;
 Crystal structure and absolute configuration of beta-Cd P2
;
_journal_name_full
;
Bulletin de l'Academie Polonaise des Sciences, Serie des Sciences Chimiques
;
_journal_page_first 69
_journal_page_last 74
_journal_volume 17
_journal_year 1969
_chemical_formula_sum 'Cd P2'
_space_group_IT_number 96
_symmetry_space_group_name_Hall 'P 4nw 2abw'
_symmetry_space_group_name_H-M 'P 43 21 2'
_cell_angle_alpha 90
_cell_angle_beta 90
_cell_angle_gamma 90
_cell_formula_units_Z 8
_cell_length_a 5.283
_cell_length_b 5.283
_cell_length_c 19.808
_cell_volume 552.843
_citation_journal_id_ASTM BAPCAQ
_cod_data_source_file Horn_BAPCAQ_1969_115.cif
_cod_data_source_block Cd1P2
_cod_original_cell_volume 552.8431
_cod_original_formula_sum 'Cd1 P2'
_cod_database_code 1528584

loop_
_symmetry_equiv_pos_as_xyz
x,y,z
-y+1/2,x+1/2,z+3/4
-x,-y,z+1/2
y+1/2,-x+1/2,z+1/4
x+1/2,-y+1/2,-z+1/4
y,x,-z
-x+1/2,y+1/2,-z+3/4
-y,-x,-z+1/2

loop_
_atom_site_label
_atom_site_type_symbol
_atom_site_fract_x
_atom_site_fract_y
_atom_site_fract_z
_atom_site_occupancy
_atom_site_U_iso_or_equiv
Cd1 Cd+2 0.1536 0.6257 0.0478 1 0.0
P1 P-1 0.8072 0.2878 0.0643 1 0.0
P2 P-1 0.9763 0.9786 0.126 1 0.0
